data_1549236
loop_
_publ_author_name
'Zhang, Weidong'
'Li, Guoping'
'Xu, Letian'
'Zhuo, Yue'
'Wan, Wenming'
'Yan, Ni'
'He, Gang'

_publ_section_title
;
 9,10-Azaboraphenanthrene-containing small molecules and conjugated
 polymers: synthesis and their application in chemodosimeters for the
 ratiometric detection of fluoride ions.
;
_journal_issue 19
_journal_name_full 'Chemical science'
_journal_page_first 4444
_journal_page_last 4450
_journal_paper_doi 10.1039/c8sc00688a
_journal_volume 9
_journal_year 2018
_chemical_formula_sum 'C27 H22 B Br2 N'
_chemical_formula_weight 531.08
_space_group_crystal_system monoclinic
_space_group_IT_number 4
_space_group_name_Hall 'P 2yb'
_space_group_name_H-M_alt 'P 1 21 1'
_symmetry_space_group_name_Hall 'P 2yb'
_symmetry_space_group_name_H-M 'P 1 21 1'
_atom_sites_solution_hydrogens geom
_audit_creation_method SHELXL-2014/7
_audit_update_record
;
2018-01-23 deposited with the CCDC.
2018-04-06 downloaded from the CCDC.
;
_cell_angle_alpha 90
_cell_angle_beta 101.4180(10)
_cell_angle_gamma 90
_cell_formula_units_Z 2
_cell_length_a 11.2690(4)
_cell_length_b 7.3358(3)
_cell_length_c 14.2605(5)
_cell_measurement_reflns_used 9894
_cell_measurement_temperature 153(2)
_cell_measurement_theta_max 26.41
_cell_measurement_theta_min 2.57
_cell_volume 1155.54(7)
_computing_structure_refinement 'SHELXL-2014/7 (Sheldrick, 2014)'
_diffrn_ambient_temperature 153(2)
_diffrn_measured_fraction_theta_full 0.997
_diffrn_measured_fraction_theta_max 0.998
_diffrn_measurement_device_type 'CCD area detector'
_diffrn_measurement_method 'phi and omega scans'
_diffrn_radiation_type MoK\a
_diffrn_radiation_wavelength 0.71073
_diffrn_reflns_av_R_equivalents 0.0361
_diffrn_reflns_av_unetI/netI 0.0245
_diffrn_reflns_Laue_measured_fraction_full 0.997
_diffrn_reflns_Laue_measured_fraction_max 0.998
_diffrn_reflns_limit_h_max 14
_diffrn_reflns_limit_h_min -14
_diffrn_reflns_limit_k_max 9
_diffrn_reflns_limit_k_min -9
_diffrn_reflns_limit_l_max 17
_diffrn_reflns_limit_l_min -17
_diffrn_reflns_number 28928
_diffrn_reflns_point_group_measured_fraction_full 0.998
_diffrn_reflns_point_group_measured_fraction_max 0.998
_diffrn_reflns_theta_full 25.242
_diffrn_reflns_theta_max 26.415
_diffrn_reflns_theta_min 2.111
_diffrn_source 'sealed tube'
_exptl_absorpt_coefficient_mu 3.522
_exptl_crystal_colour colorless
_exptl_crystal_density_diffrn 1.526
_exptl_crystal_description block
_exptl_crystal_F_000 532
_refine_diff_density_max 0.608
_refine_diff_density_min -0.865
_refine_diff_density_rms 0.060
_refine_ls_abs_structure_details
;
 Refined as a perfect inversion twin.
;
_refine_ls_abs_structure_Flack 0.5
_refine_ls_extinction_method none
_refine_ls_goodness_of_fit_ref 1.051
_refine_ls_hydrogen_treatment constr
_refine_ls_matrix_type full
_refine_ls_number_parameters 283
_refine_ls_number_reflns 4728
_refine_ls_number_restraints 1
_refine_ls_restrained_S_all 1.051
_refine_ls_R_factor_all 0.0304
_refine_ls_R_factor_gt 0.0271
_refine_ls_shift/su_max 0.006
_refine_ls_shift/su_mean 0.001
_refine_ls_structure_factor_coef Fsqd
_refine_ls_weighting_details 'w=1/[\s^2^(Fo^2^)+(0.0293P)^2^+0.8896P] where P=(Fo^2^+2Fc^2^)/3'
_refine_ls_weighting_scheme calc
_refine_ls_wR_factor_gt 0.0646
_refine_ls_wR_factor_ref 0.0664
_reflns_Friedel_coverage 0.850
_reflns_Friedel_fraction_full 0.999
_reflns_Friedel_fraction_max 0.999
_reflns_number_gt 4449
_reflns_number_total 4728
_reflns_threshold_expression 'I > 2\s(I)'
_cod_data_source_file c8sc00688a2.cif
_cod_data_source_block liguoping20170512_1_0m
_cod_depositor_comments 'Adding full bibliography for 1549236.cif.'
_cod_database_code 1549236
_shelx_shelxl_version_number 2014/7
_shelx_space_group_comment
;
The symmetry employed for this shelxl refinement is uniquely defined
by the following loop, which should always be used as a source of
symmetry information in preference to the above space-group names.
They are only intended as comments.
;

loop_
_space_group_symop_operation_xyz
'x, y, z'
'-x, y+1/2, -z'

loop_
_atom_site_label
_atom_site_type_symbol
_atom_site_fract_x
_atom_site_fract_y
_atom_site_fract_z
_atom_site_U_iso_or_equiv
_atom_site_adp_type
_atom_site_occupancy
_atom_site_site_symmetry_order
_atom_site_calc_flag
_atom_site_refinement_flags_posn
_atom_site_refinement_flags_adp
N1 N 0.7105(3) 0.6376(4) 0.7167(2) 0.0177(6) Uani 1 1 d . .
B1 B 0.6023(4) 0.6673(6) 0.7506(3) 0.0189(8) Uani 1 1 d . .
Br1 Br 0.96526(4) 0.43484(6) 0.46153(3) 0.03606(12) Uani 1 1 d . .
Br2 Br 0.14321(3) 0.44919(8) 0.74676(3) 0.03751(12) Uani 1 1 d . .
C1 C 0.4926(3) 0.5477(5) 0.7049(3) 0.0191(7) Uani 1 1 d . .
C2 C 0.3845(3) 0.5498(5) 0.7402(3) 0.0214(8) Uani 1 1 d . .
H2 H 0.3767 0.6297 0.7911 0.026 Uiso 1 1 calc R U
C3 C 0.2897(3) 0.4366(8) 0.7014(2) 0.0245(7) Uani 1 1 d . .
C4 C 0.2993(4) 0.3155(6) 0.6283(3) 0.0288(9) Uani 1 1 d . .
H4 H 0.2337 0.2373 0.6025 0.035 Uiso 1 1 calc R U
C5 C 0.4049(4) 0.3101(6) 0.5937(3) 0.0274(9) Uani 1 1 d . .
H5 H 0.4121 0.2260 0.5445 0.033 Uiso 1 1 calc R U
C6 C 0.5024(3) 0.4268(7) 0.6297(2) 0.0204(7) Uani 1 1 d . .
C7 C 0.6135(3) 0.4274(7) 0.5909(2) 0.0206(7) Uani 1 1 d . .
C8 C 0.6222(4) 0.3314(6) 0.5074(3) 0.0272(9) Uani 1 1 d . .
H8 H 0.5539 0.2637 0.4759 0.033 Uiso 1 1 calc R U
C9 C 0.8223(4) 0.5262(5) 0.5982(3) 0.0224(8) Uani 1 1 d . .
H9 H 0.8921 0.5909 0.6292 0.027 Uiso 1 1 calc R U
C10 C 0.7250(4) 0.3308(6) 0.4690(3) 0.0285(9) Uani 1 1 d . .
H10 H 0.7278 0.2649 0.4121 0.034 Uiso 1 1 calc R U
C11 C 0.8246(3) 0.4293(7) 0.5158(2) 0.0255(7) Uani 1 1 d . .
C12 C 0.7164(3) 0.5289(5) 0.6361(2) 0.0175(7) Uani 1 1 d . .
C13 C 0.5065(3) 0.9559(7) 0.8046(3) 0.0267(8) Uani 1 1 d . .
H13 H 0.4542 0.9544 0.7435 0.032 Uiso 1 1 calc R U
C14 C 0.5931(3) 0.8175(5) 0.8279(3) 0.0194(7) Uani 1 1 d . .
C15 C 0.6666(4) 0.8245(6) 0.9191(3) 0.0253(8) Uani 1 1 d . .
H15 H 0.7265 0.7333 0.9377 0.030 Uiso 1 1 calc R U
C16 C 0.8523(3) 0.8971(5) 0.7363(3) 0.0222(8) Uani 1 1 d . .
C17 C 0.7686(4) 1.0000(6) 0.6599(3) 0.0311(10) Uani 1 1 d . .
H17A H 0.8089 1.1110 0.6440 0.047 Uiso 1 1 calc R U
H17B H 0.6951 1.0330 0.6830 0.047 Uiso 1 1 calc R U
H17C H 0.7470 0.9235 0.6027 0.047 Uiso 1 1 calc R U
C18 C 0.8993(4) 0.6250(6) 0.8350(3) 0.0232(8) Uani 1 1 d . .
C19 C 0.8231(3) 0.7225(5) 0.7636(3) 0.0193(7) Uani 1 1 d . .
C20 C 0.8692(4) 0.4333(8) 0.8610(3) 0.0331(8) Uani 1 1 d . .
H20A H 0.7901 0.4325 0.8798 0.050 Uiso 1 1 calc R U
H20B H 0.9313 0.3898 0.9144 0.050 Uiso 1 1 calc R U
H20C H 0.8667 0.3531 0.8057 0.050 Uiso 1 1 calc R U
C21 C 0.9628(3) 0.9704(6) 0.7803(3) 0.0272(9) Uani 1 1 d . .
H21 H 0.9851 1.0874 0.7611 0.033 Uiso 1 1 calc R U
C22 C 1.0421(4) 0.8775(6) 0.8517(3) 0.0329(10) Uani 1 1 d . .
C23 C 1.0074(4) 0.7084(6) 0.8796(3) 0.0306(10) Uani 1 1 d . .
H23 H 1.0587 0.6468 0.9307 0.037 Uiso 1 1 calc R U
C24 C 0.6535(3) 0.9624(8) 0.9831(3) 0.0329(10) Uani 1 1 d . .
H24 H 0.7040 0.9635 1.0449 0.039 Uiso 1 1 calc R U
C25 C 0.5681(4) 1.0975(6) 0.9580(3) 0.0340(10) Uani 1 1 d . .
H25 H 0.5597 1.1916 1.0020 0.041 Uiso 1 1 calc R U
C26 C 0.4948(4) 1.0943(6) 0.8678(3) 0.0340(10) Uani 1 1 d . .
H26 H 0.4363 1.1875 0.8494 0.041 Uiso 1 1 calc R U
C27 C 1.1650(4) 0.9548(12) 0.8924(3) 0.0562(15) Uani 1 1 d . .
H27A H 1.2033 0.8827 0.9480 0.084 Uiso 1 1 calc R U
H27B H 1.1566 1.0815 0.9119 0.084 Uiso 1 1 calc R U
H27C H 1.2154 0.9506 0.8437 0.084 Uiso 1 1 calc R U

loop_
_atom_site_aniso_label
_atom_site_aniso_U_11
_atom_site_aniso_U_22
_atom_site_aniso_U_33
_atom_site_aniso_U_23
_atom_site_aniso_U_13
_atom_site_aniso_U_12
N1 0.0217(15) 0.0158(14) 0.0147(14) -0.0021(12) 0.0011(12) -0.0003(12)
B1 0.023(2) 0.018(2) 0.0139(19) 0.0022(15) 0.0005(15) 0.0015(16)
Br1 0.0499(2) 0.0305(2) 0.0351(2) -0.0006(2) 0.02615(17) 0.0071(3)
Br2 0.02260(18) 0.0529(3) 0.0366(2) -0.0034(3) 0.00490(14) -0.0076(3)
C1 0.0243(19) 0.0168(18) 0.0144(16) 0.0032(14) -0.0006(14) 0.0017(14)
C2 0.0236(19) 0.0199(19) 0.0185(18) 0.0002(15) -0.0009(15) 0.0001(15)
C3 0.0220(15) 0.0262(17) 0.0237(16) 0.005(2) 0.0007(12) -0.002(2)
C4 0.031(2) 0.022(2) 0.030(2) -0.0039(17) -0.0009(17) -0.0057(17)
C5 0.031(2) 0.022(2) 0.027(2) -0.0046(16) -0.0002(17) -0.0025(17)
C6 0.0265(16) 0.0150(16) 0.0168(14) 0.0012(18) -0.0029(12) 0.0009(19)
C7 0.0298(16) 0.0142(16) 0.0170(14) 0.0025(18) 0.0022(12) 0.0029(19)
C8 0.040(2) 0.020(2) 0.0193(19) -0.0040(16) 0.0015(17) -0.0039(18)
C9 0.030(2) 0.0185(18) 0.0186(18) 0.0009(15) 0.0057(15) 0.0023(15)
C10 0.048(3) 0.023(2) 0.0157(18) -0.0036(16) 0.0075(17) 0.0035(19)
C11 0.0379(18) 0.0217(17) 0.0195(16) 0.000(2) 0.0121(14) 0.007(2)
C12 0.0263(19) 0.0136(16) 0.0116(16) 0.0004(13) 0.0014(14) 0.0039(14)
C13 0.0298(17) 0.024(2) 0.0229(16) -0.0031(19) -0.0018(13) 0.002(2)
C14 0.0195(17) 0.0208(18) 0.0177(17) -0.0026(14) 0.0034(14) -0.0027(15)
C15 0.0244(19) 0.031(2) 0.0194(19) -0.0034(17) 0.0024(15) 0.0035(17)
C16 0.0260(18) 0.021(2) 0.0212(17) -0.0032(14) 0.0088(14) -0.0006(14)
C17 0.035(2) 0.024(2) 0.034(2) 0.0083(17) 0.0041(18) -0.0015(17)
C18 0.0251(19) 0.027(2) 0.0181(18) -0.0028(15) 0.0059(15) 0.0064(16)
C19 0.0203(17) 0.0210(19) 0.0168(17) -0.0051(14) 0.0044(14) -0.0004(15)
C20 0.040(2) 0.030(2) 0.0279(18) 0.005(2) 0.0031(15) 0.007(3)
C21 0.0292(18) 0.027(2) 0.0278(18) -0.0077(17) 0.0112(15) -0.0087(17)
C22 0.0219(19) 0.050(3) 0.027(2) -0.0120(18) 0.0052(16) -0.0050(17)
C23 0.023(2) 0.047(3) 0.0196(19) -0.0045(18) -0.0001(16) 0.0073(18)
C24 0.0284(18) 0.046(3) 0.0224(17) -0.016(2) 0.0002(14) -0.005(2)
C25 0.034(2) 0.033(2) 0.035(2) -0.0194(19) 0.0077(19) 0.0009(19)
C26 0.032(2) 0.028(2) 0.041(3) -0.0067(19) 0.0042(19) 0.0078(18)
C27 0.034(2) 0.087(4) 0.044(3) -0.018(4) -0.0024(19) -0.019(4)

loop_
_atom_type_symbol
_atom_type_description
_atom_type_scat_dispersion_real
_atom_type_scat_dispersion_imag
_atom_type_scat_source
C C 0.0033 0.0016 'International Tables Vol C Tables 4.2.6.8 and 6.1.1.4'
H H 0.0000 0.0000 'International Tables Vol C Tables 4.2.6.8 and 6.1.1.4'
B B 0.0013 0.0007 'International Tables Vol C Tables 4.2.6.8 and 6.1.1.4'
N N 0.0061 0.0033 'International Tables Vol C Tables 4.2.6.8 and 6.1.1.4'
Br Br -0.2901 2.4595 'International Tables Vol C Tables 4.2.6.8 and 6.1.1.4'

loop_
_geom_angle_atom_site_label_1
_geom_angle_atom_site_label_2
_geom_angle_atom_site_label_3
_geom_angle
C12 N1 B1 123.2(3)
C12 N1 C19 116.1(3)
B1 N1 C19 120.7(3)
N1 B1 C1 116.0(3)
N1 B1 C14 121.8(3)
C1 B1 C14 122.2(3)
C2 C1 C6 118.8(3)
C2 C1 B1 121.2(3)
C6 C1 B1 119.9(3)
C3 C2 C1 120.4(4)
C2 C3 C4 121.1(3)
C2 C3 Br2 119.5(3)
C4 C3 Br2 119.4(3)
C5 C4 C3 119.2(4)
C4 C5 C6 121.4(4)
C5 C6 C1 119.1(3)
C5 C6 C7 121.8(3)
C1 C6 C7 119.1(3)
C8 C7 C12 117.4(3)
C8 C7 C6 121.8(3)
C12 C7 C6 120.8(3)
C10 C8 C7 123.0(4)
C11 C9 C12 119.8(4)
C8 C10 C11 118.1(3)
C9 C11 C10 121.8(3)
C9 C11 Br1 119.7(3)
C10 C11 Br1 118.4(3)
C9 C12 N1 120.2(3)
C9 C12 C7 119.8(3)
N1 C12 C7 120.0(3)
C26 C13 C14 121.9(3)
C15 C14 C13 116.8(3)
C15 C14 B1 124.5(3)
C13 C14 B1 118.7(3)
C24 C15 C14 121.2(4)
C21 C16 C19 117.9(4)
C21 C16 C17 120.9(3)
C19 C16 C17 121.1(4)
C19 C18 C23 117.6(4)
C19 C18 C20 121.5(3)
C23 C18 C20 120.9(4)
C18 C19 C16 122.0(3)
C18 C19 N1 118.2(3)
C16 C19 N1 119.8(3)
C16 C21 C22 122.0(4)
C23 C22 C21 118.2(4)
C23 C22 C27 121.2(5)
C21 C22 C27 120.4(5)
C22 C23 C18 122.1(4)
C25 C24 C15 120.8(4)
C24 C25 C26 119.1(4)
C25 C26 C13 120.2(4)

loop_
_geom_bond_atom_site_label_1
_geom_bond_atom_site_label_2
_geom_bond_distance
N1 C12 1.412(4)
N1 B1 1.414(5)
N1 C19 1.452(5)
B1 C1 1.551(6)
B1 C14 1.576(5)
Br1 C11 1.896(4)
Br2 C3 1.891(3)
C1 C2 1.408(5)
C1 C6 1.412(5)
C2 C3 1.380(6)
C3 C4 1.390(6)
C4 C5 1.376(6)
C5 C6 1.407(6)
C6 C7 1.466(5)
C7 C8 1.403(5)
C7 C12 1.421(5)
C8 C10 1.377(6)
C9 C11 1.378(5)
C9 C12 1.403(5)
C10 C11 1.390(6)
C13 C26 1.382(6)
C13 C14 1.402(6)
C14 C15 1.398(5)
C15 C24 1.390(6)
C16 C21 1.387(5)
C16 C19 1.397(5)
C16 C17 1.496(5)
C18 C19 1.392(5)
C18 C23 1.399(6)
C18 C20 1.510(7)
C21 C22 1.393(6)
C22 C23 1.383(7)
C22 C27 1.503(6)
C24 C25 1.378(7)
C25 C26 1.384(6)
